data_7038761
loop_
_publ_author_name
'Hou, Xiaomin'
'Tang, Si-Fu'

_publ_section_title
;
 Speciation of metal phosphonates with the assistance of weak
 interactions.
;
_journal_issue 17
_journal_name_full 'Dalton transactions (Cambridge, England : 2003)'
_journal_page_first 7349
_journal_page_last 7359
_journal_paper_doi 10.1039/c6dt00643d
_journal_volume 45
_journal_year 2016
_chemical_formula_sum 'C17 H16 Cu N2 O6 P2'
_chemical_formula_weight 469.80
_chemical_name_systematic
;
 ?
;
_space_group_crystal_system triclinic
_space_group_IT_number 2
_space_group_name_Hall '-P 1'
_space_group_name_H-M_alt 'P -1'
_symmetry_space_group_name_Hall '-P 1'
_symmetry_space_group_name_H-M 'P -1'
_atom_sites_solution_hydrogens geom
_audit_creation_method SHELXL-2013
_audit_update_record
;
2016-03-09 deposited with the CCDC.
2016-03-11 downloaded from the CCDC.
;
_cell_angle_alpha 95.020(11)
_cell_angle_beta 107.860(10)
_cell_angle_gamma 103.549(10)
_cell_formula_units_Z 2
_cell_length_a 8.539(5)
_cell_length_b 8.948(5)
_cell_length_c 12.706(8)
_cell_measurement_reflns_used 8373
_cell_measurement_temperature 296(2)
_cell_measurement_theta_max 25
_cell_measurement_theta_min 1.71
_cell_volume 884.9(9)
_computing_cell_refinement 'Bruker XSCANS'
_computing_data_collection 'Bruker XSCANS'
_computing_data_reduction 'Bruker SHELXTL'
_computing_molecular_graphics 'Bruker SHELXTL'
_computing_publication_material 'Bruker SHELXTL'
_computing_structure_refinement 'SHELXL-2013 (Sheldrick, 2013)'
_computing_structure_solution 'SHELXS-97 (Sheldrick, 1990)'
_diffrn_ambient_temperature 296(2)
_diffrn_measured_fraction_theta_full 0.971
_diffrn_measured_fraction_theta_max 0.997
_diffrn_measurement_device_type 'Bruker P4'
_diffrn_measurement_method '\w scans'
_diffrn_radiation_type MoK\a
_diffrn_radiation_wavelength 0.71073
_diffrn_reflns_av_R_equivalents 0.0287
_diffrn_reflns_av_unetI/netI 0.0395
_diffrn_reflns_Laue_measured_fraction_full 0.971
_diffrn_reflns_Laue_measured_fraction_max 0.997
_diffrn_reflns_limit_h_max 10
_diffrn_reflns_limit_h_min -10
_diffrn_reflns_limit_k_max 10
_diffrn_reflns_limit_k_min -10
_diffrn_reflns_limit_l_max 15
_diffrn_reflns_limit_l_min -15
_diffrn_reflns_number 7099
_diffrn_reflns_point_group_measured_fraction_full 0.971
_diffrn_reflns_point_group_measured_fraction_max 0.997
_diffrn_reflns_theta_full 25.242
_diffrn_reflns_theta_max 24.999
_diffrn_reflns_theta_min 1.709
_diffrn_source 'fine-focus sealed tube'
_exptl_absorpt_coefficient_mu 1.455
_exptl_absorpt_correction_T_max 0.816
_exptl_absorpt_correction_T_min 0.756
_exptl_absorpt_correction_type multi-scan
_exptl_crystal_colour blue
_exptl_crystal_density_diffrn 1.763
_exptl_crystal_description block
_exptl_crystal_F_000 478
_exptl_crystal_size_max 0.31
_exptl_crystal_size_mid 0.16
_exptl_crystal_size_min 0.14
_refine_diff_density_max 0.414
_refine_diff_density_min -0.452
_refine_diff_density_rms 0.073
_refine_ls_extinction_method none
_refine_ls_goodness_of_fit_ref 1.051
_refine_ls_hydrogen_treatment constr
_refine_ls_matrix_type full
_refine_ls_number_parameters 253
_refine_ls_number_reflns 3110
_refine_ls_number_restraints 0
_refine_ls_restrained_S_all 1.051
_refine_ls_R_factor_all 0.0403
_refine_ls_R_factor_gt 0.0330
_refine_ls_shift/su_max 0.001
_refine_ls_shift/su_mean 0.000
_refine_ls_structure_factor_coef Fsqd
_refine_ls_weighting_details
;
 w=1/[\s^2^(Fo^2^)+(0.0396P)^2^+0.5720P]
 where P=(Fo^2^+2Fc^2^)/3
;
_refine_ls_weighting_scheme calc
_refine_ls_wR_factor_gt 0.0808
_refine_ls_wR_factor_ref 0.0836
_reflns_Friedel_coverage 0.000
_reflns_number_gt 2658
_reflns_number_total 3110
_reflns_threshold_expression 'I > 2\s(I)'
_cod_data_source_file c6dt00643d2.cif
_cod_data_source_block 3
_cod_depositor_comments 'Adding full bibliography for 7038759--7038764.cif.'
_cod_original_cell_volume 885.0(9)
_cod_database_code 7038761
_shelx_space_group_comment
;
The symmetry employed for this shelxl refinement is uniquely defined
by the following loop, which should always be used as a source of
symmetry information in preference to the above space-group names.
They are only intended as comments.
;
_shelxl_version_number 2013-2

loop_
_space_group_symop_operation_xyz
'x, y, z'
'-x, -y, -z'

loop_
_atom_site_label
_atom_site_type_symbol
_atom_site_fract_x
_atom_site_fract_y
_atom_site_fract_z
_atom_site_U_iso_or_equiv
_atom_site_adp_type
_atom_site_occupancy
_atom_site_site_symmetry_order
_atom_site_calc_flag
_atom_site_refinement_flags_posn
_atom_site_refinement_flags_adp
Cu1 Cu 0.67613(4) 0.67465(4) 0.90288(3) 0.01943(12) Uani 1 1 d . .
O1 O 0.6536(3) 0.6243(2) 0.62081(17) 0.0251(5) Uani 1 1 d . .
O2 O 0.4968(2) 0.3367(2) 0.57547(17) 0.0245(5) Uani 1 1 d . .
H2B H 0.4622 0.3667 0.5157 0.037 Uiso 1 1 calc R U
O3 O 0.6550(2) 0.4672(2) 0.77759(16) 0.0231(5) Uani 1 1 d . .
O4 O 1.4316(2) 0.6020(2) 0.87714(17) 0.0226(5) Uani 1 1 d . .
O5 O 1.4133(2) 0.3145(2) 0.84260(17) 0.0251(5) Uani 1 1 d . .
H5A H 1.4925 0.3548 0.8216 0.038 Uiso 1 1 calc R U
O6 O 1.2516(2) 0.4077(3) 0.95942(17) 0.0259(5) Uani 1 1 d . .
N1 N 0.6422(3) 0.8386(3) 0.8066(2) 0.0207(5) Uani 1 1 d . .
N2 N 0.9220(3) 0.7780(3) 0.9214(2) 0.0223(6) Uani 1 1 d . .
P1 P 0.64994(9) 0.46475(9) 0.65711(6) 0.01790(18) Uani 1 1 d . .
P2 P 1.31851(9) 0.43909(9) 0.86397(6) 0.01770(18) Uani 1 1 d . .
C1 C 0.4911(4) 0.8595(4) 0.7499(3) 0.0286(7) Uani 1 1 d . .
H1A H 0.3929 0.8019 0.7604 0.034 Uiso 1 1 calc R U
C2 C 0.4764(5) 0.9640(4) 0.6762(3) 0.0396(9) Uani 1 1 d . .
H2A H 0.3703 0.9792 0.6396 0.048 Uiso 1 1 calc R U
C3 C 0.6199(5) 1.0453(4) 0.6577(3) 0.0390(9) Uani 1 1 d . .
H3A H 0.6115 1.1131 0.6061 0.047 Uiso 1 1 calc R U
C4 C 0.7768(4) 1.0260(4) 0.7160(3) 0.0331(8) Uani 1 1 d . .
H4A H 0.8758 1.0817 0.7055 0.040 Uiso 1 1 calc R U
C5 C 0.7841(4) 0.9216(3) 0.7908(2) 0.0222(6) Uani 1 1 d . .
C6 C 0.9440(4) 0.8903(3) 0.8588(2) 0.0212(6) Uani 1 1 d . .
C7 C 1.1063(4) 0.9706(4) 0.8615(3) 0.0324(8) Uani 1 1 d . .
H7A H 1.1200 1.0496 0.8194 0.039 Uiso 1 1 calc R U
C8 C 1.2472(4) 0.9307(4) 0.9282(3) 0.0354(8) Uani 1 1 d . .
H8A H 1.3567 0.9824 0.9309 0.042 Uiso 1 1 calc R U
C9 C 1.2241(4) 0.8139(4) 0.9905(3) 0.0344(8) Uani 1 1 d . .
H9A H 1.3172 0.7844 1.0344 0.041 Uiso 1 1 calc R U
C10 C 1.0598(4) 0.7414(4) 0.9865(3) 0.0275(7) Uani 1 1 d . .
H10A H 1.0443 0.6650 1.0303 0.033 Uiso 1 1 calc R U
C11 C 0.9866(4) 0.2196(4) 0.4312(3) 0.0355(8) Uani 1 1 d . .
H11A H 0.8788 0.2080 0.3737 0.053 Uiso 1 1 calc R U
H11B H 1.0033 0.1185 0.4404 0.053 Uiso 1 1 calc R U
H11C H 1.0773 0.2800 0.4100 0.053 Uiso 1 1 calc R U
C12 C 0.9873(4) 0.3016(4) 0.5402(2) 0.0232(7) Uani 1 1 d . .
C13 C 1.1308(4) 0.3328(4) 0.6370(2) 0.0233(7) Uani 1 1 d . .
H13A H 1.2278 0.3059 0.6329 0.028 Uiso 1 1 calc R U
C14 C 1.1325(3) 0.4032(3) 0.7398(2) 0.0188(6) Uani 1 1 d . .
C15 C 0.9860(3) 0.4433(3) 0.7454(2) 0.0199(6) Uani 1 1 d . .
H15A H 0.9851 0.4887 0.8138 0.024 Uiso 1 1 calc R U
C16 C 0.8411(3) 0.4162(3) 0.6496(2) 0.0172(6) Uani 1 1 d . .
C17 C 0.8451(4) 0.3468(3) 0.5481(2) 0.0209(6) Uani 1 1 d . .
H17A H 0.7500 0.3301 0.4837 0.025 Uiso 1 1 calc R U

loop_
_atom_site_aniso_label
_atom_site_aniso_U_11
_atom_site_aniso_U_22
_atom_site_aniso_U_33
_atom_site_aniso_U_23
_atom_site_aniso_U_13
_atom_site_aniso_U_12
Cu1 0.01332(19) 0.0242(2) 0.0197(2) 0.00784(15) 0.00482(15) 0.00275(15)
O1 0.0266(11) 0.0242(11) 0.0241(12) 0.0058(9) 0.0068(9) 0.0081(9)
O2 0.0179(10) 0.0294(12) 0.0210(11) 0.0038(9) 0.0009(9) 0.0044(9)
O3 0.0205(10) 0.0343(12) 0.0165(11) 0.0045(9) 0.0086(9) 0.0084(9)
O4 0.0142(10) 0.0256(11) 0.0264(12) 0.0067(9) 0.0053(9) 0.0040(9)
O5 0.0199(11) 0.0270(12) 0.0313(12) 0.0090(10) 0.0097(9) 0.0088(9)
O6 0.0173(10) 0.0442(14) 0.0186(11) 0.0141(10) 0.0080(9) 0.0076(10)
N1 0.0192(12) 0.0203(13) 0.0214(13) 0.0032(10) 0.0068(10) 0.0033(10)
N2 0.0194(13) 0.0231(14) 0.0229(14) 0.0045(11) 0.0070(11) 0.0033(11)
P1 0.0143(4) 0.0241(4) 0.0148(4) 0.0030(3) 0.0035(3) 0.0066(3)
P2 0.0118(4) 0.0249(4) 0.0160(4) 0.0076(3) 0.0037(3) 0.0040(3)
C1 0.0229(16) 0.0281(17) 0.0327(18) 0.0096(14) 0.0060(14) 0.0060(14)
C2 0.0321(19) 0.037(2) 0.046(2) 0.0185(17) 0.0030(17) 0.0123(16)
C3 0.043(2) 0.0277(19) 0.041(2) 0.0179(16) 0.0059(17) 0.0064(16)
C4 0.0322(18) 0.0244(17) 0.040(2) 0.0130(15) 0.0128(16) -0.0004(14)
C5 0.0258(16) 0.0181(15) 0.0207(16) 0.0000(12) 0.0083(13) 0.0031(13)
C6 0.0226(15) 0.0187(15) 0.0216(16) 0.0000(12) 0.0097(13) 0.0028(12)
C7 0.0314(18) 0.0301(18) 0.0328(19) 0.0043(15) 0.0144(15) -0.0010(14)
C8 0.0194(16) 0.044(2) 0.037(2) 0.0000(17) 0.0103(15) -0.0006(15)
C9 0.0185(16) 0.045(2) 0.0338(19) -0.0005(16) 0.0019(14) 0.0089(15)
C10 0.0214(16) 0.0310(18) 0.0287(18) 0.0052(14) 0.0055(14) 0.0083(14)
C11 0.0262(17) 0.050(2) 0.0266(18) -0.0058(16) 0.0116(15) 0.0052(16)
C12 0.0201(15) 0.0288(17) 0.0203(16) 0.0024(13) 0.0101(13) 0.0019(13)
C13 0.0162(14) 0.0314(17) 0.0235(16) 0.0030(14) 0.0095(13) 0.0057(13)
C14 0.0144(14) 0.0231(15) 0.0169(15) 0.0052(12) 0.0037(12) 0.0028(12)
C15 0.0201(15) 0.0228(16) 0.0171(15) 0.0034(12) 0.0066(12) 0.0064(12)
C16 0.0157(14) 0.0199(15) 0.0159(15) 0.0054(12) 0.0051(12) 0.0040(12)
C17 0.0148(14) 0.0278(17) 0.0166(15) 0.0042(13) 0.0018(12) 0.0037(12)

loop_
_atom_type_symbol
_atom_type_description
_atom_type_scat_dispersion_real
_atom_type_scat_dispersion_imag
_atom_type_scat_source
C C 0.0033 0.0016 'International Tables Vol C Tables 4.2.6.8 and 6.1.1.4'
H H 0.0000 0.0000 'International Tables Vol C Tables 4.2.6.8 and 6.1.1.4'
O O 0.0106 0.0060 'International Tables Vol C Tables 4.2.6.8 and 6.1.1.4'
P P 0.1023 0.0942 'International Tables Vol C Tables 4.2.6.8 and 6.1.1.4'
Cu Cu 0.3201 1.2651 'International Tables Vol C Tables 4.2.6.8 and 6.1.1.4'
N N 0.0061 0.0033 'International Tables Vol C Tables 4.2.6.8 and 6.1.1.4'

loop_
_geom_angle_atom_site_label_1
_geom_angle_atom_site_label_2
_geom_angle_atom_site_label_3
_geom_angle
_geom_angle_site_symmetry_1
_geom_angle_site_symmetry_3
O6 Cu1 O4 95.88(8) 2_767 1_455
O6 Cu1 N1 156.83(10) 2_767 .
O4 Cu1 N1 91.69(9) 1_455 .
O6 Cu1 N2 90.63(9) 2_767 .
O4 Cu1 N2 171.67(9) 1_455 .
N1 Cu1 N2 80.34(10) . .
O6 Cu1 O3 99.29(9) 2_767 .
O4 Cu1 O3 90.17(8) 1_455 .
N1 Cu1 O3 102.56(10) . .
N2 Cu1 O3 93.91(9) . .
P1 O3 Cu1 127.72(12) . .
P2 O4 Cu1 130.27(12) . 1_655
P2 O6 Cu1 136.20(13) . 2_767
C1 N1 C5 118.9(3) . .
C1 N1 Cu1 125.3(2) . .
C5 N1 Cu1 115.4(2) . .
C10 N2 C6 119.2(3) . .
C10 N2 Cu1 125.9(2) . .
C6 N2 Cu1 114.85(19) . .
O3 P1 O1 112.43(12) . .
O3 P1 O2 111.90(12) . .
O1 P1 O2 111.01(12) . .
O3 P1 C16 106.83(12) . .
O1 P1 C16 107.60(12) . .
O2 P1 C16 106.72(13) . .
O4 P2 O6 115.40(12) . .
O4 P2 O5 110.27(12) . .
O6 P2 O5 109.94(12) . .
O4 P2 C14 109.20(12) . .
O6 P2 C14 106.04(13) . .
O5 P2 C14 105.45(13) . .
N1 C1 C2 122.0(3) . .
C3 C2 C1 119.1(3) . .
C2 C3 C4 119.6(3) . .
C3 C4 C5 118.6(3) . .
N1 C5 C4 121.7(3) . .
N1 C5 C6 114.2(3) . .
C4 C5 C6 124.1(3) . .
N2 C6 C7 121.4(3) . .
N2 C6 C5 114.7(2) . .
C7 C6 C5 123.9(3) . .
C8 C7 C6 118.7(3) . .
C9 C8 C7 119.7(3) . .
C8 C9 C10 118.8(3) . .
N2 C10 C9 122.1(3) . .
C17 C12 C13 118.0(3) . .
C17 C12 C11 121.4(3) . .
C13 C12 C11 120.6(3) . .
C14 C13 C12 121.7(3) . .
C13 C14 C15 118.8(3) . .
C13 C14 P2 120.7(2) . .
C15 C14 P2 120.5(2) . .
C16 C15 C14 121.0(3) . .
C17 C16 C15 118.4(3) . .
C17 C16 P1 120.5(2) . .
C15 C16 P1 121.1(2) . .
C12 C17 C16 122.0(3) . .

loop_
_geom_bond_atom_site_label_1
_geom_bond_atom_site_label_2
_geom_bond_distance
_geom_bond_site_symmetry_2
Cu1 O6 1.940(2) 2_767
Cu1 O4 1.949(2) 1_455
Cu1 N1 2.007(3) .
Cu1 N2 2.017(3) .
Cu1 O3 2.273(2) .
O1 P1 1.535(2) .
O2 P1 1.535(2) .
O3 P1 1.516(2) .
O4 P2 1.511(2) .
O4 Cu1 1.949(2) 1_655
O5 P2 1.574(2) .
O6 P2 1.512(2) .
O6 Cu1 1.940(2) 2_767
N1 C1 1.336(4) .
N1 C5 1.347(4) .
N2 C10 1.345(4) .
N2 C6 1.350(4) .
P1 C16 1.811(3) .
P2 C14 1.803(3) .
C1 C2 1.380(5) .
C2 C3 1.370(5) .
C3 C4 1.377(5) .
C4 C5 1.388(4) .
C5 C6 1.479(4) .
C6 C7 1.392(4) .
C7 C8 1.386(5) .
C8 C9 1.379(5) .
C9 C10 1.384(4) .
C11 C12 1.508(4) .
C12 C17 1.395(4) .
C12 C13 1.395(4) .
C13 C14 1.394(4) .
C14 C15 1.399(4) .
C15 C16 1.399(4) .
C16 C17 1.395(4) .

loop_
_geom_hbond_atom_site_label_D
_geom_hbond_atom_site_label_H
_geom_hbond_atom_site_label_A
_geom_hbond_distance_DH
_geom_hbond_distance_HA
_geom_hbond_distance_DA
_geom_hbond_angle_DHA
_geom_hbond_site_symmetry_A
O2 H2B O1 0.82 1.73 2.528(3) 163.0 2_666
O5 H5A O3 0.82 1.78 2.595(3) 171.8 1_655
C1 H1A O4 0.93 2.44 2.965(4) 115.8 1_455
C3 H3A O2 0.93 2.44 3.175(4) 136.4 1_565
C10 H10A O6 0.93 2.50 2.990(4) 112.8 2_767
